data_4112731
loop_
_publ_author_name
'Jaclyn L. Brusso'
'Owen P. Clements'
'Robert C. Haddon'
'Mikhail E. Itkis'
'Alicea A. Leitch'
'Richard T. Oakley'
'Robert W. Reed'
'John F. Richardson'

_publ_section_title
;
 Bistabilities in 1,3,2-Dithiazolyl Radicals
;
_journal_name_full 'Journal of the American Chemical Society'
_journal_page_first 8256
_journal_page_last 8265
_journal_paper_doi 10.1021/ja048618m
_journal_volume 126
_journal_year 2004
_chemical_formula_moiety 'C6 H2 N3 S3'
_chemical_formula_sum 'C6 H2 N3 S3'
_chemical_formula_weight 212.29
_chemical_melting_point_gt 423
_chemical_name_common TBDTA
_chemical_name_systematic
;
 [1,2,5]thiadiazaolo[3,4-f][1,3,2]benzodithiazol-2-yl
;
_space_group_IT_number 14
_symmetry_cell_setting monoclinic
_symmetry_space_group_name_Hall '-P 2ybc'
_symmetry_space_group_name_H-M 'P 1 21/c 1'
_atom_sites_solution_hydrogens geom
_atom_sites_solution_primary direct
_atom_sites_solution_secondary difmap
_audit_creation_method SHELXL-97
_cell_angle_alpha 90.00
_cell_angle_beta 111.5490(10)
_cell_angle_gamma 90.00
_cell_formula_units_Z 8
_cell_length_a 9.8847(6)
_cell_length_b 22.1526(14)
_cell_length_c 7.2905(5)
_cell_measurement_reflns_used 879
_cell_measurement_temperature 95(2)
_cell_measurement_theta_max 28.26
_cell_measurement_theta_min 2.22
_cell_volume 1484.83(17)
_computing_cell_refinement 'SAINT 6.22 (Bruker, 2001)'
_computing_data_collection 'SMART 5.625 (Bruker, 2001)'
_computing_data_reduction 'SAINT 6.22 (Bruker, 2001)'
_computing_molecular_graphics 'SHELXTL 6.12 (Bruker, 2001)'
_computing_publication_material 'SHELXTL 6.12 (Bruker, 2001)'
_computing_structure_refinement 'SHELXL-97 (Sheldrick, 1997)'
_computing_structure_solution 'SHELXS-90 (Sheldrick, 1990)'
_diffrn_ambient_temperature 100(2)
_diffrn_measured_fraction_theta_full 0.990
_diffrn_measured_fraction_theta_max 0.990
_diffrn_measurement_device_type 'Bruker SMART APEX'
_diffrn_measurement_method /w-scans
_diffrn_radiation_monochromator graphite
_diffrn_radiation_source 'fine-focus sealed tube'
_diffrn_radiation_type MoK\a
_diffrn_radiation_wavelength 0.71073
_diffrn_reflns_av_R_equivalents 0.0284
_diffrn_reflns_av_sigmaI/netI 0.0357
_diffrn_reflns_limit_h_max 13
_diffrn_reflns_limit_h_min -13
_diffrn_reflns_limit_k_max 29
_diffrn_reflns_limit_k_min -29
_diffrn_reflns_limit_l_max 9
_diffrn_reflns_limit_l_min -9
_diffrn_reflns_number 13674
_diffrn_reflns_theta_full 28.26
_diffrn_reflns_theta_max 28.26
_diffrn_reflns_theta_min 2.22
_diffrn_standards_decay_% <0.1
_diffrn_standards_interval_count 0
_diffrn_standards_interval_time 0
_diffrn_standards_number 0
_exptl_absorpt_coefficient_mu 0.929
_exptl_absorpt_correction_T_max 0.984
_exptl_absorpt_correction_T_min 0.941
_exptl_absorpt_correction_type multi-scan
_exptl_absorpt_process_details 'Sheldrick, G. M.; SADABS (1996)'
_exptl_crystal_colour purple
_exptl_crystal_density_diffrn 1.899
_exptl_crystal_description rod
_exptl_crystal_F_000 856
_exptl_crystal_size_max 0.075
_exptl_crystal_size_mid 0.025
_exptl_crystal_size_min 0.020
_refine_diff_density_max 0.521
_refine_diff_density_min -0.259
_refine_diff_density_rms 0.083
_refine_ls_extinction_method none
_refine_ls_goodness_of_fit_ref 1.060
_refine_ls_hydrogen_treatment mixed
_refine_ls_matrix_type full
_refine_ls_number_parameters 233
_refine_ls_number_reflns 3631
_refine_ls_number_restraints 0
_refine_ls_restrained_S_all 1.060
_refine_ls_R_factor_all 0.0383
_refine_ls_R_factor_gt 0.0303
_refine_ls_shift/su_max 0.001
_refine_ls_shift/su_mean 0.000
_refine_ls_structure_factor_coef Fsqd
_refine_ls_weighting_details 'calc w=1/[\s^2^(Fo^2^)+(0.0293P)^2^+0.9810P] where P=(Fo^2^+2Fc^2^)/3'
_refine_ls_weighting_scheme calc
_refine_ls_wR_factor_gt 0.0691
_refine_ls_wR_factor_ref 0.0718
_reflns_number_gt 3121
_reflns_number_total 3631
_reflns_threshold_expression >2sigma(I)
_cod_data_source_file ja048618msi20040310_110540_2.cif
_cod_data_source_block rto05lt
_cod_database_code 4112731

loop_
_symmetry_equiv_pos_as_xyz
'x, y, z'
'-x, y+1/2, -z+1/2'
'-x, -y, -z'
'x, -y-1/2, z-1/2'

loop_
_atom_site_label
_atom_site_type_symbol
_atom_site_fract_x
_atom_site_fract_y
_atom_site_fract_z
_atom_site_U_iso_or_equiv
_atom_site_adp_type
_atom_site_occupancy
_atom_site_symmetry_multiplicity
_atom_site_calc_flag
S1 S 0.56956(5) -0.07266(2) 0.85499(7) 0.01436(11) Uani 1 1 d
S2 S 0.62831(5) 0.04983(2) 0.88896(7) 0.01397(11) Uani 1 1 d
S3 S -0.00755(5) 0.03938(2) 0.21342(7) 0.01480(11) Uani 1 1 d
N1 N 0.69139(17) -0.01927(7) 0.9465(2) 0.0158(3) Uani 1 1 d
N2 N 0.06421(17) -0.02419(7) 0.3105(2) 0.0148(3) Uani 1 1 d
N3 N 0.11838(17) 0.08659(7) 0.3357(2) 0.0143(3) Uani 1 1 d
C1 C 0.42710(19) -0.02977(8) 0.6930(3) 0.0123(3) Uani 1 1 d
C2 C 0.45819(19) 0.03395(8) 0.7095(3) 0.0124(3) Uani 1 1 d
C3 C 0.3605(2) 0.07572(8) 0.5981(3) 0.0136(4) Uani 1 1 d
C4 C 0.22727(19) 0.05343(8) 0.4622(3) 0.0117(3) Uani 1 1 d
C5 C 0.19594(19) -0.01023(8) 0.4478(3) 0.0126(3) Uani 1 1 d
C6 C 0.2983(2) -0.05244(8) 0.5664(3) 0.0138(4) Uani 1 1 d
H3 H 0.279(2) -0.0948(10) 0.558(3) 0.019(6) Uiso 1 1 d
H6 H 0.380(2) 0.1183(9) 0.605(3) 0.007(5) Uiso 1 1 d
S4 S 1.18374(5) 0.22929(2) 0.32105(7) 0.01394(11) Uani 1 1 d
S5 S 1.13281(5) 0.35317(2) 0.31016(7) 0.01559(11) Uani 1 1 d
S6 S 0.52681(5) 0.24338(2) 0.28807(7) 0.01613(11) Uani 1 1 d
N4 N 1.24924(18) 0.29822(8) 0.3274(3) 0.0219(4) Uani 1 1 d
N5 N 0.65348(17) 0.19596(7) 0.2964(2) 0.0160(3) Uani 1 1 d
N6 N 0.60861(17) 0.30715(7) 0.2914(2) 0.0153(3) Uani 1 1 d
C7 C 1.00941(19) 0.24674(8) 0.3135(3) 0.0123(3) Uani 1 1 d
C8 C 0.98370(19) 0.31077(8) 0.3103(3) 0.0125(3) Uani 1 1 d
C9 C 0.8542(2) 0.33454(8) 0.3050(3) 0.0130(4) Uani 1 1 d
C10 C 0.74344(19) 0.29304(8) 0.2988(3) 0.0121(3) Uani 1 1 d
C11 C 0.76906(19) 0.22897(8) 0.3018(3) 0.0130(3) Uani 1 1 d
C12 C 0.9050(2) 0.20592(8) 0.3105(3) 0.0133(4) Uani 1 1 d
H9 H 0.837(2) 0.3764(10) 0.303(3) 0.014(5) Uiso 1 1 d
H12 H 0.920(2) 0.1652(11) 0.313(3) 0.020(6) Uiso 1 1 d

loop_
_atom_site_aniso_label
_atom_site_aniso_U_11
_atom_site_aniso_U_22
_atom_site_aniso_U_33
_atom_site_aniso_U_23
_atom_site_aniso_U_13
_atom_site_aniso_U_12
S1 0.0116(2) 0.0158(2) 0.0139(2) 0.00236(17) 0.00255(17) 0.00263(17)
S2 0.0089(2) 0.0172(2) 0.0139(2) 0.00137(17) 0.00200(17) -0.00072(17)
S3 0.0110(2) 0.0150(2) 0.0149(2) -0.00112(17) 0.00066(17) 0.00174(16)
N1 0.0113(7) 0.0180(8) 0.0171(8) 0.0021(6) 0.0041(6) 0.0021(6)
N2 0.0120(7) 0.0148(8) 0.0157(8) -0.0001(6) 0.0027(6) 0.0016(6)
N3 0.0108(7) 0.0156(8) 0.0147(7) -0.0013(6) 0.0023(6) 0.0005(6)
C1 0.0124(8) 0.0149(9) 0.0104(8) 0.0014(7) 0.0053(7) 0.0018(7)
C2 0.0103(8) 0.0177(9) 0.0095(8) -0.0007(7) 0.0040(7) -0.0013(7)
C3 0.0129(9) 0.0140(9) 0.0136(8) 0.0002(7) 0.0044(7) -0.0008(7)
C4 0.0109(8) 0.0136(8) 0.0115(8) 0.0007(7) 0.0051(7) 0.0027(7)
C5 0.0112(8) 0.0160(9) 0.0110(8) -0.0011(7) 0.0047(7) -0.0007(7)
C6 0.0152(9) 0.0127(9) 0.0136(9) 0.0007(7) 0.0055(7) 0.0010(7)
S4 0.0097(2) 0.0149(2) 0.0178(2) -0.00012(17) 0.00579(17) 0.00113(16)
S5 0.0113(2) 0.0142(2) 0.0217(2) -0.00050(18) 0.00656(18) -0.00146(17)
S6 0.0109(2) 0.0161(2) 0.0231(3) 0.00197(18) 0.00825(19) 0.00096(17)
N4 0.0133(8) 0.0171(8) 0.0367(10) 0.0008(7) 0.0108(7) 0.0003(6)
N5 0.0132(8) 0.0154(8) 0.0209(8) 0.0017(6) 0.0080(6) 0.0014(6)
N6 0.0125(8) 0.0163(8) 0.0177(8) 0.0013(6) 0.0061(6) 0.0017(6)
C7 0.0101(8) 0.0162(9) 0.0095(8) 0.0006(7) 0.0024(7) 0.0022(7)
C8 0.0121(8) 0.0134(8) 0.0117(8) -0.0008(7) 0.0039(7) -0.0011(7)
C9 0.0145(9) 0.0120(9) 0.0126(8) 0.0016(7) 0.0050(7) 0.0025(7)
C10 0.0114(8) 0.0138(9) 0.0108(8) 0.0014(6) 0.0039(7) 0.0018(7)
C11 0.0111(8) 0.0144(9) 0.0125(8) 0.0017(7) 0.0030(7) 0.0010(7)
C12 0.0135(9) 0.0117(9) 0.0153(9) 0.0010(7) 0.0059(7) 0.0025(7)

loop_
_atom_type_symbol
_atom_type_description
_atom_type_scat_dispersion_real
_atom_type_scat_dispersion_imag
_atom_type_scat_source
C C 0.0033 0.0016 'International Tables Vol C Tables 4.2.6.8 and 6.1.1.4'
H H 0.0000 0.0000 'International Tables Vol C Tables 4.2.6.8 and 6.1.1.4'
N N 0.0061 0.0033 'International Tables Vol C Tables 4.2.6.8 and 6.1.1.4'
S S 0.1246 0.1234 'International Tables Vol C Tables 4.2.6.8 and 6.1.1.4'

loop_
_geom_angle_atom_site_label_1
_geom_angle_atom_site_label_2
_geom_angle_atom_site_label_3
_geom_angle
_geom_angle_publ_flag
N1 S1 C1 99.85(9) no
N1 S2 C2 100.01(8) no
N2 S3 N3 101.32(8) no
S1 N1 S2 114.38(9) no
C5 N2 S3 105.81(13) no
C4 N3 S3 106.48(13) no
C6 C1 C2 122.32(17) no
C6 C1 S1 125.21(15) no
C2 C1 S1 112.45(13) no
C3 C2 C1 122.06(16) no
C3 C2 S2 125.74(14) no
C1 C2 S2 112.18(13) no
C2 C3 C4 116.88(17) no
C2 C3 H6 123.3(12) no
C4 C3 H6 119.8(12) no
N3 C4 C3 126.34(17) no
N3 C4 C5 112.79(16) no
C3 C4 C5 120.87(16) no
N2 C5 C6 125.30(17) no
N2 C5 C4 113.60(16) no
C6 C5 C4 121.09(16) no
C1 C6 C5 116.75(17) no
C1 C6 H3 121.2(13) no
C5 C6 H3 122.1(13) no
N4 S4 C7 99.68(9) no
N4 S5 C8 99.69(9) no
N5 S6 N6 100.96(8) no
S5 N4 S4 115.15(10) no
C11 N5 S6 106.58(13) no
C10 N6 S6 106.13(13) no
C12 C7 C8 121.62(16) no
C12 C7 S4 125.76(14) no
C8 C7 S4 112.62(13) no
C9 C8 C7 122.42(17) no
C9 C8 S5 124.89(14) no
C7 C8 S5 112.68(13) no
C8 C9 C10 116.99(16) no
C8 C9 H9 123.0(13) no
C10 C9 H9 120.0(13) no
N6 C10 C9 126.19(16) no
N6 C10 C11 113.21(16) no
C9 C10 C11 120.60(16) no
N5 C11 C12 125.93(17) no
N5 C11 C10 113.12(16) no
C12 C11 C10 120.95(17) no
C7 C12 C11 117.41(17) no
C7 C12 H12 122.7(14) no
C11 C12 H12 119.9(14) no

loop_
_geom_bond_atom_site_label_1
_geom_bond_atom_site_label_2
_geom_bond_distance
_geom_bond_publ_flag
S1 N1 1.6444(16) no
S1 C1 1.7490(18) no
S2 N1 1.6479(16) no
S2 C2 1.7456(18) no
S3 N2 1.6183(16) no
S3 N3 1.6195(16) no
N2 C5 1.355(2) no
N3 C4 1.349(2) no
C1 C6 1.365(3) no
C1 C2 1.440(3) no
C2 C3 1.368(3) no
C3 C4 1.415(2) no
C3 H6 0.96(2) no
C4 C5 1.439(3) no
C5 C6 1.415(2) no
C6 H3 0.96(2) no
S4 N4 1.6524(17) no
S4 C7 1.7470(18) no
S5 N4 1.6480(17) no
S5 C8 1.7480(18) no
S6 N5 1.6185(16) no
S6 N6 1.6236(17) no
N5 C11 1.345(2) no
N6 C10 1.351(2) no
C7 C12 1.366(3) no
C7 C8 1.440(2) no
C8 C9 1.371(2) no
C9 C10 1.418(3) no
C9 H9 0.94(2) no
C10 C11 1.440(2) no
C11 C12 1.417(2) no
C12 H12 0.91(2) no

loop_
_geom_torsion_atom_site_label_1
_geom_torsion_atom_site_label_2
_geom_torsion_atom_site_label_3
_geom_torsion_atom_site_label_4
_geom_torsion
_geom_torsion_publ_flag
C1 S1 N1 S2 10.43(11) no
C2 S2 N1 S1 -10.83(12) no
N3 S3 N2 C5 -0.40(14) no
N2 S3 N3 C4 0.47(14) no
N1 S1 C1 C6 175.78(16) no
N1 S1 C1 C2 -5.62(14) no
C6 C1 C2 C3 -0.4(3) no
S1 C1 C2 C3 -179.05(15) no
C6 C1 C2 S2 177.89(15) no
S1 C1 C2 S2 -0.76(17) no
N1 S2 C2 C3 -175.01(16) no
N1 S2 C2 C1 6.79(14) no
C1 C2 C3 C4 -1.1(3) no
S2 C2 C3 C4 -179.10(13) no
S3 N3 C4 C3 179.59(16) no
S3 N3 C4 C5 -0.38(19) no
C2 C3 C4 N3 -178.20(17) no
C2 C3 C4 C5 1.8(3) no
S3 N2 C5 C6 -178.46(15) no
S3 N2 C5 C4 0.22(19) no
N3 C4 C5 N2 0.1(2) no
C3 C4 C5 N2 -179.86(16) no
N3 C4 C5 C6 178.85(16) no
C3 C4 C5 C6 -1.1(3) no
C2 C1 C6 C5 1.1(3) no
S1 C1 C6 C5 179.55(13) no
N2 C5 C6 C1 178.26(17) no
C4 C5 C6 C1 -0.3(3) no
C8 S5 N4 S4 4.30(13) no
C7 S4 N4 S5 -3.76(13) no
N6 S6 N5 C11 -0.17(14) no
N5 S6 N6 C10 0.21(14) no
N4 S4 C7 C12 -178.62(17) no
N4 S4 C7 C8 1.48(15) no
C12 C7 C8 C9 0.3(3) no
S4 C7 C8 C9 -179.76(14) no
C12 C7 C8 S5 -178.79(14) no
S4 C7 C8 S5 1.13(17) no
N4 S5 C8 C9 177.70(16) no
N4 S5 C8 C7 -3.21(15) no
C7 C8 C9 C10 -1.2(3) no
S5 C8 C9 C10 177.78(13) no
S6 N6 C10 C9 -179.66(15) no
S6 N6 C10 C11 -0.19(19) no
C8 C9 C10 N6 -179.42(17) no
C8 C9 C10 C11 1.1(3) no
S6 N5 C11 C12 179.81(16) no
S6 N5 C11 C10 0.08(19) no
N6 C10 C11 N5 0.1(2) no
C9 C10 C11 N5 179.58(16) no
N6 C10 C11 C12 -179.67(16) no
C9 C10 C11 C12 -0.2(3) no
C8 C7 C12 C11 0.7(3) no
S4 C7 C12 C11 -179.22(14) no
N5 C11 C12 C7 179.54(18) no
C10 C11 C12 C7 -0.7(3) no
